data_7215525
loop_
_publ_author_name
'Jenkins, Samir'
'Incarvito, Christopher D.'
'Parr, Jonathan'
'Wasserman, Harry H.'

_publ_section_title
;
 Structural studies of C-ring substituted unnatural analogues of prodigiosin
;
_journal_coden_ASTM CRECF4
_journal_issue 2
_journal_name_full CrystEngComm
_journal_page_first 242
_journal_page_last 245
_journal_paper_doi 10.1039/b813351d
_journal_volume 11
_journal_year 2009
_chemical_formula_sum 'C16 H18 Cl N3 O'
_chemical_formula_weight 303.78
_space_group_IT_number 14
_symmetry_cell_setting monoclinic
_symmetry_space_group_name_Hall '-P 2ybc'
_symmetry_space_group_name_H-M 'P 1 21/c 1'
_atom_sites_solution_hydrogens geom
_atom_sites_solution_primary direct
_atom_sites_solution_secondary difmap
_audit_creation_method SHELXL-97
_cell_angle_alpha 90.00
_cell_angle_beta 97.27(3)
_cell_angle_gamma 90.00
_cell_formula_units_Z 4
_cell_length_a 9.751(2)
_cell_length_b 9.5910(19)
_cell_length_c 16.301(3)
_cell_measurement_temperature 173(2)
_cell_volume 1512.2(5)
_computing_cell_refinement Denzo
_computing_data_collection 'Nonius Collect'
_computing_data_reduction Denzo
_computing_molecular_graphics 'Bruker SHELXTL'
_computing_publication_material 'Bruker SHELXTL'
_computing_structure_refinement 'SHELXL-97 (Sheldrick, 1997)'
_computing_structure_solution 'SHELXS-97 (Sheldrick, 1990)'
_diffrn_ambient_temperature 173(2)
_diffrn_measured_fraction_theta_full 0.995
_diffrn_measured_fraction_theta_max 0.995
_diffrn_measurement_device_type 'Nonius KappaCCD'
_diffrn_measurement_method '\w scans'
_diffrn_radiation_monochromator graphite
_diffrn_radiation_source 'fine-focus sealed tube'
_diffrn_radiation_type MoK\a
_diffrn_radiation_wavelength 0.71073
_diffrn_reflns_av_R_equivalents 0.1592
_diffrn_reflns_av_sigmaI/netI 0.2347
_diffrn_reflns_limit_h_max 12
_diffrn_reflns_limit_h_min -12
_diffrn_reflns_limit_k_max 12
_diffrn_reflns_limit_k_min -11
_diffrn_reflns_limit_l_max 20
_diffrn_reflns_limit_l_min -20
_diffrn_reflns_number 5864
_diffrn_reflns_theta_full 26.99
_diffrn_reflns_theta_max 26.99
_diffrn_reflns_theta_min 2.11
_exptl_absorpt_coefficient_mu 0.255
_exptl_absorpt_correction_T_max 0.9874
_exptl_absorpt_correction_T_min 0.9390
_exptl_absorpt_correction_type none
_exptl_crystal_colour red
_exptl_crystal_density_diffrn 1.334
_exptl_crystal_density_method 'not measured'
_exptl_crystal_description needle
_exptl_crystal_F_000 640
_exptl_crystal_size_max 0.25
_exptl_crystal_size_mid 0.08
_exptl_crystal_size_min 0.05
_refine_diff_density_max 0.467
_refine_diff_density_min -0.416
_refine_diff_density_rms 0.080
_refine_ls_extinction_method none
_refine_ls_goodness_of_fit_ref 0.959
_refine_ls_hydrogen_treatment mixed
_refine_ls_matrix_type full
_refine_ls_number_parameters 202
_refine_ls_number_reflns 3298
_refine_ls_number_restraints 0
_refine_ls_restrained_S_all 0.959
_refine_ls_R_factor_all 0.2360
_refine_ls_R_factor_gt 0.0846
_refine_ls_shift/su_max 0.002
_refine_ls_shift/su_mean 0.000
_refine_ls_structure_factor_coef Fsqd
_refine_ls_weighting_details 'calc w=1/[\s^2^(Fo^2^)+(0.1000P)^2^+0.0000P] where P=(Fo^2^+2Fc^2^)/3'
_refine_ls_weighting_scheme calc
_refine_ls_wR_factor_gt 0.1663
_refine_ls_wR_factor_ref 0.2297
_reflns_number_gt 1314
_reflns_number_total 3298
_reflns_threshold_expression >2sigma(I)
_cod_duplicate_entry 7200354
_cod_data_source_file b813351d.cif
_cod_data_source_block sj01
_cod_depositor_comments
;
The following automatic conversions were performed:

'_symmetry_cell_setting' value 'Monoclinic' changed to 'monoclinic'
according to
/usr/data/users/saulius/automatic-downloads/retrospective/RSC/lib/dictionaries/cif_core.dic
dictionary named 'cif_core.dic' version 2.4.2 from 2011-04-26.

Automatic conversion script
Id: cif_fix_values 2281 2013-09-26 08:29:07Z andrius 

 Updated bibliographic information.

 Antanas Vaitkus,
 2019-09-18

 Marked entry as a duplicate of entry 7200354.

 Antanas Vaitkus,
 2019-09-18
;
_cod_original_sg_symbol_H-M P2(1)/c
_cod_database_code 7215525

loop_
_symmetry_equiv_pos_as_xyz
'x, y, z'
'-x, y+1/2, -z+1/2'
'-x, -y, -z'
'x, -y-1/2, z-1/2'

loop_
_atom_site_label
_atom_site_type_symbol
_atom_site_fract_x
_atom_site_fract_y
_atom_site_fract_z
_atom_site_U_iso_or_equiv
_atom_site_adp_type
_atom_site_occupancy
_atom_site_symmetry_multiplicity
_atom_site_calc_flag
_atom_site_refinement_flags
Cl1 Cl 0.80382(15) 0.10497(16) 0.20465(8) 0.0364(5) Uani 1 1 d .
O1 O 0.7359(4) -0.0537(4) -0.1952(2) 0.0333(10) Uani 1 1 d .
N1 N 0.9992(5) 0.2711(5) 0.0992(3) 0.0336(12) Uani 1 1 d .
H1 H 0.949(6) 0.214(6) 0.137(3) 0.046(18) Uiso 1 1 d .
N2 N 0.8125(4) 0.0652(4) 0.0094(3) 0.0254(11) Uani 1 1 d .
H2 H 0.801(6) 0.068(6) 0.065(4) 0.047(19) Uiso 1 1 d .
N3 N 0.6067(5) -0.1224(5) 0.1101(3) 0.0274(11) Uani 1 1 d .
H3 H 0.662(7) -0.058(8) 0.126(4) 0.07(3) Uiso 1 1 d .
C1 C 1.0968(6) 0.3704(6) 0.1205(4) 0.0399(16) Uani 1 1 d .
H1A H 1.1214 0.4080 0.1743 0.048 Uiso 1 1 calc R
C2 C 1.1538(6) 0.4070(7) 0.0503(4) 0.0454(17) Uani 1 1 d .
H2A H 1.2247 0.4741 0.0474 0.055 Uiso 1 1 calc R
C3 C 1.0900(6) 0.3294(7) -0.0153(4) 0.0388(16) Uani 1 1 d .
H3A H 1.1094 0.3335 -0.0709 0.047 Uiso 1 1 calc R
C4 C 0.9925(6) 0.2445(6) 0.0150(3) 0.0287(13) Uani 1 1 d .
C5 C 0.9016(5) 0.1457(6) -0.0280(3) 0.0275(13) Uani 1 1 d .
C6 C 0.8881(5) 0.1120(6) -0.1125(3) 0.0288(13) Uani 1 1 d .
H6A H 0.9386 0.1515 -0.1529 0.035 Uiso 1 1 calc R
C7 C 0.7890(5) 0.0121(6) -0.1253(3) 0.0262(13) Uani 1 1 d .
C8 C 0.7369(5) -0.0219(6) -0.0499(3) 0.0254(13) Uani 1 1 d .
C9 C 0.6386(5) -0.1169(6) -0.0393(3) 0.0292(13) Uani 1 1 d .
H9A H 0.6023 -0.1606 -0.0897 0.035 Uiso 1 1 calc R
C10 C 0.5769(5) -0.1669(6) 0.0285(3) 0.0249(13) Uani 1 1 d .
C11 C 0.4758(6) -0.2686(5) 0.0274(3) 0.0258(13) Uani 1 1 d .
C12 C 0.4448(6) -0.2822(6) 0.1082(3) 0.0314(14) Uani 1 1 d .
H12A H 0.3781 -0.3440 0.1257 0.038 Uiso 1 1 calc R
C13 C 0.5258(5) -0.1922(6) 0.1583(3) 0.0264(13) Uani 1 1 d .
C14 C 0.7970(6) -0.0190(7) -0.2684(3) 0.0407(17) Uani 1 1 d .
H14A H 0.7513 -0.0723 -0.3154 0.061 Uiso 1 1 calc R
H14B H 0.8957 -0.0422 -0.2599 0.061 Uiso 1 1 calc R
H14C H 0.7857 0.0809 -0.2797 0.061 Uiso 1 1 calc R
C15 C 0.4116(6) -0.3453(6) -0.0483(3) 0.0369(16) Uani 1 1 d .
H15A H 0.3428 -0.4115 -0.0329 0.055 Uiso 1 1 calc R
H15B H 0.4836 -0.3959 -0.0729 0.055 Uiso 1 1 calc R
H15C H 0.3667 -0.2784 -0.0885 0.055 Uiso 1 1 calc R
C16 C 0.5321(6) -0.1654(6) 0.2485(3) 0.0365(16) Uani 1 1 d .
H16A H 0.6023 -0.0943 0.2651 0.055 Uiso 1 1 calc R
H16B H 0.5563 -0.2518 0.2791 0.055 Uiso 1 1 calc R
H16C H 0.4418 -0.1324 0.2609 0.055 Uiso 1 1 calc R

loop_
_atom_site_aniso_label
_atom_site_aniso_U_11
_atom_site_aniso_U_22
_atom_site_aniso_U_33
_atom_site_aniso_U_23
_atom_site_aniso_U_13
_atom_site_aniso_U_12
Cl1 0.0438(9) 0.0388(9) 0.0263(7) -0.0005(7) 0.0025(6) -0.0044(8)
O1 0.042(2) 0.036(3) 0.023(2) 0.0008(17) 0.0083(18) -0.0047(19)
N1 0.031(3) 0.035(3) 0.034(3) -0.002(2) 0.005(2) -0.004(2)
N2 0.028(3) 0.023(3) 0.026(3) 0.004(2) 0.006(2) -0.001(2)
N3 0.027(3) 0.027(3) 0.027(3) 0.002(2) 0.004(2) -0.003(2)
C1 0.039(4) 0.031(4) 0.048(4) -0.011(3) -0.001(3) -0.003(3)
C2 0.046(4) 0.040(4) 0.052(4) -0.002(3) 0.012(3) -0.011(3)
C3 0.036(4) 0.041(4) 0.040(4) 0.005(3) 0.007(3) -0.005(3)
C4 0.027(3) 0.023(3) 0.035(3) 0.002(3) 0.003(2) 0.004(3)
C5 0.025(3) 0.025(3) 0.032(3) 0.003(2) 0.001(2) 0.004(3)
C6 0.036(3) 0.030(3) 0.022(3) 0.005(3) 0.010(2) -0.002(3)
C7 0.029(3) 0.030(3) 0.020(3) 0.000(2) 0.003(2) 0.001(3)
C8 0.030(3) 0.022(3) 0.026(3) -0.003(2) 0.006(2) -0.001(3)
C9 0.033(3) 0.027(3) 0.027(3) 0.000(3) 0.005(2) 0.007(3)
C10 0.033(3) 0.023(3) 0.019(3) 0.001(2) 0.005(2) 0.002(3)
C11 0.037(3) 0.018(3) 0.023(3) 0.003(2) 0.003(2) 0.003(3)
C12 0.030(3) 0.032(4) 0.033(3) 0.004(3) 0.009(3) -0.008(3)
C13 0.021(3) 0.033(4) 0.025(3) 0.007(3) 0.003(2) 0.005(3)
C14 0.043(4) 0.063(5) 0.018(3) 0.007(3) 0.009(3) 0.001(3)
C15 0.040(4) 0.040(4) 0.032(3) -0.004(3) 0.008(3) -0.008(3)
C16 0.041(4) 0.045(4) 0.024(3) 0.006(3) 0.004(3) -0.001(3)

loop_
_atom_type_symbol
_atom_type_description
_atom_type_scat_dispersion_real
_atom_type_scat_dispersion_imag
_atom_type_scat_source
C C 0.0033 0.0016 'International Tables Vol C Tables 4.2.6.8 and 6.1.1.4'
H H 0.0000 0.0000 'International Tables Vol C Tables 4.2.6.8 and 6.1.1.4'
N N 0.0061 0.0033 'International Tables Vol C Tables 4.2.6.8 and 6.1.1.4'
O O 0.0106 0.0060 'International Tables Vol C Tables 4.2.6.8 and 6.1.1.4'
Cl Cl 0.1484 0.1585 'International Tables Vol C Tables 4.2.6.8 and 6.1.1.4'

loop_
_geom_angle_atom_site_label_1
_geom_angle_atom_site_label_2
_geom_angle_atom_site_label_3
_geom_angle
C7 O1 C14 116.0(4)
H1 N1 C1 128(3)
H1 N1 C4 123(3)
C1 N1 C4 109.0(5)
H2 N2 C5 126(4)
H2 N2 C8 125(4)
C5 N2 C8 109.7(5)
H3 N3 C13 125(5)
H3 N3 C10 125(5)
C13 N3 C10 109.6(5)
N1 C1 C2 108.0(5)
C1 C2 C3 108.4(6)
C2 C3 C4 107.6(5)
C3 C4 N1 107.1(5)
C3 C4 C5 129.0(5)
N1 C4 C5 123.9(5)
N2 C5 C6 108.8(5)
N2 C5 C4 123.5(5)
C6 C5 C4 127.7(5)
C7 C6 C5 106.8(4)
O1 C7 C6 130.5(5)
O1 C7 C8 118.8(5)
C6 C7 C8 110.7(4)
C9 C8 N2 129.0(5)
C9 C8 C7 126.9(5)
N2 C8 C7 104.0(5)
C8 C9 C10 135.3(5)
C11 C10 N3 106.9(4)
C11 C10 C9 127.2(5)
N3 C10 C9 126.0(5)
C10 C11 C12 107.0(5)
C10 C11 C15 125.2(5)
C12 C11 C15 127.8(5)
C13 C12 C11 109.1(5)
N3 C13 C12 107.5(5)
N3 C13 C16 122.2(5)
C12 C13 C16 130.4(5)

loop_
_geom_bond_atom_site_label_1
_geom_bond_atom_site_label_2
_geom_bond_distance
O1 C7 1.347(6)
O1 C14 1.439(6)
N1 H1 0.99(6)
N1 C1 1.360(7)
N1 C4 1.390(7)
N2 H2 0.92(6)
N2 C5 1.362(7)
N2 C8 1.412(7)
N3 H3 0.84(7)
N3 C13 1.357(7)
N3 C10 1.393(7)
C1 C2 1.379(8)
C2 C3 1.383(8)
C3 C4 1.389(8)
C4 C5 1.420(7)
C5 C6 1.405(7)
C6 C7 1.359(7)
C7 C8 1.425(7)
C8 C9 1.350(7)
C9 C10 1.407(7)
C10 C11 1.385(7)
C11 C12 1.394(7)
C11 C15 1.504(7)
C12 C13 1.368(7)
C13 C16 1.487(7)
